data_2103115
loop_
_publ_author_name
'Be\,sli, Serap'
'Coles, Simon J.'
'Davies, David B.'
'Hursthouse, Michael B.'
'K\?il\?i\,c, Adem'
'Mayer, Thomas A.'
'Shaw, Robert A.'
'Uslu, Aylin'

_publ_section_title
;
 Structural investigations of phosphorus--nitrogen compounds. 4. Steric
 and electronic effects in dibenzylamino derivatives of
 hexachlorocyclotriphosphazatriene and
 4,4,6,6-tetrachloro-2,2-diphenylcyclotriphosphazatriene
;
_journal_coden_ASTM ASBSDK
_journal_issue 3
_journal_name_full
;
 Acta Crystallographica, Section B: Structural Science
;
_journal_page_first 545
_journal_page_last 552
_journal_paper_doi 10.1107/S0108768102003816
_journal_volume 58
_journal_year 2002
_chemical_formula_sum 'C40 H38 Cl2 N5 P3'
_chemical_formula_weight 752.56
_chemical_name_systematic ?
_space_group_IT_number 14
_symmetry_cell_setting monoclinic
_symmetry_space_group_name_Hall '-P 2yn'
_symmetry_space_group_name_H-M 'P 1 21/n 1'
_atom_sites_solution_hydrogens geom
_atom_sites_solution_primary direct
_atom_sites_solution_secondary difmap
_audit_creation_method SHELXL-97
_cell_angle_alpha 90.00
_cell_angle_beta 99.0470(10)
_cell_angle_gamma 90.00
_cell_formula_units_Z 4
_cell_length_a 10.28100(10)
_cell_length_b 21.0219(3)
_cell_length_c 17.3783(2)
_cell_measurement_reflns_used 44308
_cell_measurement_temperature 120(2)
_cell_measurement_theta_max 27.48
_cell_measurement_theta_min 2.91
_cell_volume 3709.18(8)
_computing_cell_refinement 'DENZO and COLLECT'
_computing_data_collection 'DENZO and COLLECT'
_computing_data_reduction 'DENZO and COLLECT'
_computing_molecular_graphics 'PLATON (Spek, 1990)'
_computing_structure_refinement 'SHELXL-97 (Sheldrick, 1997)'
_computing_structure_solution 'SHELXS-97 (Sheldrick, 1997)'
_diffrn_ambient_temperature 120(2)
_diffrn_detector_area_resol_mean 9.091
_diffrn_measured_fraction_theta_full 0.993
_diffrn_measured_fraction_theta_max 0.993
_diffrn_measurement_device_type 'Nonius KappaCCD'
_diffrn_measurement_method '\f and \w scans'
_diffrn_radiation_monochromator graphite
_diffrn_radiation_source 'Nonius FR591 rotating anode'
_diffrn_radiation_type MoK\a
_diffrn_radiation_wavelength 0.71073
_diffrn_reflns_av_R_equivalents 0.0618
_diffrn_reflns_av_sigmaI/netI 0.0366
_diffrn_reflns_limit_h_max 13
_diffrn_reflns_limit_h_min -13
_diffrn_reflns_limit_k_max 27
_diffrn_reflns_limit_k_min -27
_diffrn_reflns_limit_l_max 20
_diffrn_reflns_limit_l_min -22
_diffrn_reflns_number 42554
_diffrn_reflns_theta_full 27.48
_diffrn_reflns_theta_max 27.48
_diffrn_reflns_theta_min 3.02
_exptl_absorpt_coefficient_mu 0.342
_exptl_absorpt_correction_T_max 0.9411
_exptl_absorpt_correction_T_min 0.8755
_exptl_absorpt_correction_type multi-scan
_exptl_absorpt_process_details 'SORTAV (Blessing, 1997)'
_exptl_crystal_colour colourless
_exptl_crystal_density_diffrn 1.348
_exptl_crystal_density_method 'not measured'
_exptl_crystal_description block
_exptl_crystal_F_000 1568
_exptl_crystal_size_max 0.40
_exptl_crystal_size_mid 0.20
_exptl_crystal_size_min 0.18
_refine_diff_density_max 0.435
_refine_diff_density_min -0.406
_refine_ls_goodness_of_fit_ref 1.007
_refine_ls_hydrogen_treatment mixed
_refine_ls_matrix_type full
_refine_ls_number_parameters 452
_refine_ls_number_reflns 8451
_refine_ls_number_restraints 0
_refine_ls_restrained_S_all 1.007
_refine_ls_R_factor_all 0.0452
_refine_ls_R_factor_gt 0.0354
_refine_ls_shift/su_max 0.003
_refine_ls_shift/su_mean 0.000
_refine_ls_structure_factor_coef Fsqd
_refine_ls_weighting_details 'calc w=1/[\s^2^(Fo^2^)+(0.0429P)^2^+2.2200P] where P=(Fo^2^+2Fc^2^)/3'
_refine_ls_weighting_scheme calc
_refine_ls_wR_factor_gt 0.0875
_refine_ls_wR_factor_ref 0.0941
_reflns_number_gt 7150
_reflns_number_total 8451
_reflns_threshold_expression >2sigma(I)
_cod_data_source_file bm0049.cif
_cod_depositor_comments
;
The following automatic conversions were performed:
'_symmetry_cell_setting' value 'Monoclinic' changed to 'monoclinic'
according to '/home/saulius/struct/CIF-dictionaries/cif_core.dic'
dictionary named 'cif_core.dic' version 2.4.1 from 2010-06-29.

Automatic conversion script
Id: cif_fix_enum 1527 2010-12-29 10:47:43Z saulius 
;
_cod_original_sg_symbol_H-M P2~1~/n
_cod_database_code 2103115

loop_
_symmetry_equiv_pos_as_xyz
'x, y, z'
'-x+1/2, y+1/2, -z+1/2'
'-x, -y, -z'
'x-1/2, -y-1/2, z-1/2'

loop_
_atom_site_label
_atom_site_fract_x
_atom_site_fract_y
_atom_site_fract_z
_atom_site_U_iso_or_equiv
_atom_site_adp_type
_atom_site_calc_flag
_atom_site_refinement_flags
_atom_site_occupancy
_atom_site_type_symbol
C1 -0.00712(15) -0.14389(7) 0.22105(9) 0.0191(3) Uani d . 1 C
H1A 0.0860 -0.1395 0.2137 0.023 Uiso calc R 1 H
H1B -0.0603 -0.1503 0.1690 0.023 Uiso calc R 1 H
C2 -0.01985(15) -0.20242(7) 0.27018(9) 0.0191(3) Uani d . 1 C
C3 -0.10711(16) -0.25074(7) 0.24257(9) 0.0227(3) Uani d . 1 C
H3 -0.1614 -0.2464 0.1933 0.027 Uiso calc R 1 H
C4 -0.11567(17) -0.30556(8) 0.28656(10) 0.0271(4) Uani d . 1 C
H4 -0.1767 -0.3380 0.2676 0.033 Uiso calc R 1 H
C5 -0.03554(18) -0.31280(8) 0.35779(10) 0.0289(4) Uani d . 1 C
H5 -0.0405 -0.3504 0.3875 0.035 Uiso calc R 1 H
C6 0.05222(17) -0.26478(8) 0.38565(10) 0.0292(4) Uani d . 1 C
H6 0.1074 -0.2696 0.4345 0.035 Uiso calc R 1 H
C7 0.05952(16) -0.20971(8) 0.34220(9) 0.0249(3) Uani d . 1 C
H7 0.1191 -0.1769 0.3618 0.030 Uiso calc R 1 H
C8 -0.19179(14) -0.07589(7) 0.25165(9) 0.0195(3) Uani d . 1 C
H8A -0.2077 -0.0373 0.2815 0.023 Uiso calc R 1 H
H8B -0.2277 -0.1129 0.2767 0.023 Uiso calc R 1 H
C9 -0.26240(14) -0.06948(7) 0.16896(9) 0.0191(3) Uani d . 1 C
C10 -0.33372(15) -0.12012(8) 0.13225(9) 0.0235(3) Uani d . 1 C
H10 -0.3424 -0.1583 0.1603 0.028 Uiso calc R 1 H
C11 -0.39248(17) -0.11539(8) 0.05474(10) 0.0272(4) Uani d . 1 C
H11 -0.4406 -0.1504 0.0301 0.033 Uiso calc R 1 H
C12 -0.38116(17) -0.06005(8) 0.01342(10) 0.0274(4) Uani d . 1 C
H12 -0.4203 -0.0571 -0.0397 0.033 Uiso calc R 1 H
C13 -0.31224(17) -0.00880(8) 0.05008(10) 0.0289(4) Uani d . 1 C
H13 -0.3054 0.0296 0.0221 0.035 Uiso calc R 1 H
C14 -0.25326(16) -0.01341(8) 0.12733(10) 0.0249(3) Uani d . 1 C
H14 -0.2063 0.0219 0.1520 0.030 Uiso calc R 1 H
C15 0.44777(15) -0.02950(7) 0.39572(8) 0.0198(3) Uani d . 1 C
H15A 0.3633 -0.0487 0.4043 0.024 Uiso calc R 1 H
H15B 0.4774 -0.0007 0.4401 0.024 Uiso calc R 1 H
C16 0.54837(15) -0.08205(7) 0.39602(9) 0.0211(3) Uani d . 1 C
C17 0.51804(17) -0.13597(8) 0.35017(10) 0.0265(3) Uani d . 1 C
H17 0.4358 -0.1386 0.3167 0.032 Uiso calc R 1 H
C18 0.60659(19) -0.18584(8) 0.35289(11) 0.0336(4) Uani d . 1 C
H18 0.5852 -0.2223 0.3211 0.040 Uiso calc R 1 H
C19 0.72624(19) -0.18256(9) 0.40184(11) 0.0343(4) Uani d . 1 C
H19 0.7865 -0.2170 0.4041 0.041 Uiso calc R 1 H
C20 0.75814(17) -0.12936(9) 0.44729(11) 0.0329(4) Uani d . 1 C
H20 0.8405 -0.1271 0.4807 0.039 Uiso calc R 1 H
C21 0.66947(16) -0.07876(8) 0.44420(10) 0.0252(3) Uani d . 1 C
H21 0.6921 -0.0420 0.4752 0.030 Uiso calc R 1 H
C22 0.53422(15) 0.04842(7) 0.30831(9) 0.0214(3) Uani d . 1 C
H22A 0.5102 0.0694 0.2570 0.026 Uiso calc R 1 H
H22B 0.6119 0.0211 0.3058 0.026 Uiso calc R 1 H
C23 0.57005(16) 0.09872(7) 0.37030(9) 0.0228(3) Uani d . 1 C
C24 0.69858(17) 0.10414(9) 0.40912(10) 0.0310(4) Uani d . 1 C
H24 0.7643 0.0755 0.3976 0.037 Uiso calc R 1 H
C25 0.7311(2) 0.15155(10) 0.46493(11) 0.0416(5) Uani d . 1 C
H25 0.8190 0.1551 0.4913 0.050 Uiso calc R 1 H
C26 0.6359(2) 0.19330(10) 0.48197(11) 0.0419(5) Uani d . 1 C
H26 0.6585 0.2256 0.5199 0.050 Uiso calc R 1 H
C27 0.5078(2) 0.18804(9) 0.44386(11) 0.0362(4) Uani d . 1 C
H27 0.4423 0.2167 0.4557 0.043 Uiso calc R 1 H
C28 0.47482(17) 0.14083(8) 0.38825(10) 0.0287(4) Uani d . 1 C
H28 0.3866 0.1373 0.3623 0.034 Uiso calc R 1 H
C29 0.09967(14) 0.16154(7) 0.27603(9) 0.0186(3) Uani d . 1 C
C30 0.17894(17) 0.21138(8) 0.25771(10) 0.0282(4) Uani d . 1 C
H30 0.2302 0.2065 0.2171 0.034 Uiso calc R 1 H
C31 0.18280(17) 0.26799(8) 0.29888(11) 0.0314(4) Uani d . 1 C
H31 0.2365 0.3020 0.2862 0.038 Uiso calc R 1 H
C32 0.10922(17) 0.27531(8) 0.35822(10) 0.0297(4) Uani d . 1 C
H32 0.1131 0.3140 0.3867 0.036 Uiso calc R 1 H
C33 0.0299(2) 0.22626(9) 0.37616(11) 0.0371(4) Uani d . 1 C
H33 -0.0216 0.2314 0.4166 0.045 Uiso calc R 1 H
C34 0.02525(19) 0.16920(8) 0.33517(10) 0.0305(4) Uani d . 1 C
H34 -0.0291 0.1355 0.3478 0.037 Uiso calc R 1 H
C35 0.02153(15) 0.10657(7) 0.12463(9) 0.0198(3) Uani d . 1 C
C36 0.07247(18) 0.08092(9) 0.06209(10) 0.0323(4) Uani d . 1 C
H36 0.1501 0.0557 0.0711 0.039 Uiso calc R 1 H
C37 0.0103(2) 0.09202(10) -0.01363(10) 0.0391(5) Uani d . 1 C
H37 0.0452 0.0744 -0.0564 0.047 Uiso calc R 1 H
C38 -0.10266(18) 0.12875(8) -0.02666(10) 0.0301(4) Uani d . 1 C
H38 -0.1451 0.1363 -0.0785 0.036 Uiso calc R 1 H
C39 -0.15385(17) 0.15444(8) 0.03507(10) 0.0269(4) Uani d . 1 C
H39 -0.2312 0.1798 0.0258 0.032 Uiso calc R 1 H
C40 -0.09260(16) 0.14330(7) 0.11082(9) 0.0226(3) Uani d . 1 C
H40 -0.1285 0.1607 0.1534 0.027 Uiso calc R 1 H
N1 0.19795(12) -0.04997(6) 0.28457(8) 0.0218(3) Uani d . 1 N
N2 0.24427(12) 0.06497(6) 0.22042(8) 0.0212(3) Uani d . 1 N
N3 0.00312(12) 0.03960(6) 0.26023(8) 0.0190(3) Uani d . 1 N
N4 -0.04894(12) -0.08440(6) 0.25395(7) 0.0179(3) Uani d . 1 N
N5 0.42421(12) 0.00855(6) 0.32370(7) 0.0184(3) Uani d . 1 N
P1 0.05187(4) -0.028442(18) 0.29051(2) 0.01710(9) Uani d . 1 P
P2 0.29749(4) -0.001002(17) 0.25573(2) 0.01653(9) Uani d . 1 P
P3 0.09649(4) 0.087992(18) 0.22286(2) 0.01683(9) Uani d . 1 P
Cl1 0.03584(4) -0.02720(2) 0.40717(2) 0.02988(11) Uani d . 1 Cl
Cl2 0.37236(4) -0.045214(19) 0.16692(2) 0.02718(10) Uani d . 1 Cl

loop_
_atom_site_aniso_label
_atom_site_aniso_U_11
_atom_site_aniso_U_22
_atom_site_aniso_U_33
_atom_site_aniso_U_12
_atom_site_aniso_U_13
_atom_site_aniso_U_23
C1 0.0213(7) 0.0183(7) 0.0182(7) 0.0016(6) 0.0042(6) 0.0002(6)
C2 0.0205(7) 0.0178(7) 0.0199(7) 0.0038(6) 0.0060(6) -0.0002(6)
C3 0.0263(8) 0.0204(7) 0.0213(8) 0.0019(6) 0.0035(6) -0.0034(6)
C4 0.0332(9) 0.0181(8) 0.0315(9) -0.0031(6) 0.0096(7) -0.0047(6)
C5 0.0372(10) 0.0191(8) 0.0321(9) 0.0042(7) 0.0104(7) 0.0050(7)
C6 0.0312(9) 0.0291(9) 0.0255(9) 0.0042(7) -0.0009(7) 0.0075(7)
C7 0.0258(8) 0.0236(8) 0.0245(8) -0.0016(6) 0.0013(6) 0.0015(6)
C8 0.0159(7) 0.0214(7) 0.0215(7) -0.0010(6) 0.0044(6) 0.0003(6)
C9 0.0140(7) 0.0215(7) 0.0220(7) 0.0022(6) 0.0039(6) 0.0005(6)
C10 0.0235(8) 0.0209(8) 0.0262(8) -0.0003(6) 0.0043(6) 0.0008(6)
C11 0.0264(8) 0.0255(8) 0.0286(9) -0.0024(7) 0.0014(7) -0.0056(7)
C12 0.0251(8) 0.0336(9) 0.0220(8) 0.0026(7) -0.0006(6) 0.0013(7)
C13 0.0268(9) 0.0279(9) 0.0306(9) -0.0005(7) 0.0003(7) 0.0094(7)
C14 0.0205(8) 0.0241(8) 0.0289(9) -0.0022(6) 0.0004(6) 0.0024(6)
C15 0.0206(7) 0.0244(8) 0.0137(7) 0.0014(6) 0.0009(6) 0.0032(6)
C16 0.0222(8) 0.0225(8) 0.0192(7) 0.0006(6) 0.0048(6) 0.0067(6)
C17 0.0301(9) 0.0228(8) 0.0268(8) -0.0008(7) 0.0048(7) 0.0034(6)
C18 0.0434(11) 0.0212(8) 0.0387(10) 0.0033(7) 0.0146(8) 0.0046(7)
C19 0.0362(10) 0.0270(9) 0.0443(11) 0.0128(7) 0.0208(8) 0.0170(8)
C20 0.0220(8) 0.0432(11) 0.0342(10) 0.0067(7) 0.0071(7) 0.0167(8)
C21 0.0226(8) 0.0291(9) 0.0238(8) 0.0003(6) 0.0035(6) 0.0060(6)
C22 0.0171(7) 0.0244(8) 0.0226(8) -0.0036(6) 0.0034(6) 0.0011(6)
C23 0.0234(8) 0.0236(8) 0.0209(8) -0.0056(6) 0.0017(6) 0.0026(6)
C24 0.0251(9) 0.0357(10) 0.0306(9) -0.0072(7) -0.0006(7) 0.0035(7)
C25 0.0366(11) 0.0516(12) 0.0329(10) -0.0200(9) -0.0062(8) -0.0009(9)
C26 0.0542(13) 0.0430(11) 0.0290(10) -0.0230(10) 0.0085(9) -0.0100(8)
C27 0.0448(11) 0.0315(10) 0.0357(10) -0.0082(8) 0.0163(8) -0.0071(8)
C28 0.0257(8) 0.0297(9) 0.0306(9) -0.0036(7) 0.0043(7) -0.0018(7)
C29 0.0182(7) 0.0166(7) 0.0198(7) 0.0009(5) -0.0011(6) 0.0031(5)
C30 0.0255(8) 0.0247(8) 0.0354(9) -0.0050(7) 0.0077(7) -0.0003(7)
C31 0.0268(9) 0.0226(8) 0.0438(10) -0.0082(7) 0.0025(7) -0.0010(7)
C32 0.0329(9) 0.0198(8) 0.0342(9) 0.0006(7) -0.0020(7) -0.0038(7)
C33 0.0516(12) 0.0263(9) 0.0374(10) -0.0028(8) 0.0194(9) -0.0054(8)
C34 0.0414(10) 0.0195(8) 0.0335(9) -0.0052(7) 0.0148(8) -0.0009(7)
C35 0.0204(7) 0.0180(7) 0.0208(7) 0.0007(6) 0.0027(6) 0.0028(6)
C36 0.0341(10) 0.0391(10) 0.0248(9) 0.0171(8) 0.0082(7) 0.0067(7)
C37 0.0468(12) 0.0506(12) 0.0217(9) 0.0202(9) 0.0104(8) 0.0036(8)
C38 0.0353(10) 0.0335(9) 0.0202(8) 0.0062(7) 0.0006(7) 0.0051(7)
C39 0.0265(8) 0.0256(8) 0.0269(8) 0.0077(7) -0.0008(7) 0.0029(6)
C40 0.0245(8) 0.0205(7) 0.0225(8) 0.0048(6) 0.0031(6) -0.0016(6)
N1 0.0169(6) 0.0184(6) 0.0290(7) -0.0001(5) 0.0008(5) 0.0066(5)
N2 0.0172(6) 0.0192(6) 0.0276(7) 0.0010(5) 0.0050(5) 0.0076(5)
N3 0.0173(6) 0.0160(6) 0.0241(7) 0.0004(5) 0.0042(5) 0.0024(5)
N4 0.0156(6) 0.0155(6) 0.0224(6) -0.0002(5) 0.0027(5) -0.0002(5)
N5 0.0172(6) 0.0211(6) 0.0163(6) -0.0027(5) 0.0004(5) 0.0026(5)
P1 0.01641(19) 0.01680(19) 0.01758(19) -0.00150(14) 0.00110(14) 0.00283(14)
P2 0.01503(18) 0.01626(19) 0.01770(19) 0.00059(14) 0.00073(14) 0.00223(14)
P3 0.01616(19) 0.01541(18) 0.01867(19) 0.00057(14) 0.00196(14) 0.00296(14)
Cl1 0.0370(2) 0.0355(2) 0.01660(19) -0.00612(18) 0.00264(16) 0.00114(15)
Cl2 0.0337(2) 0.0270(2) 0.02107(19) 0.00300(16) 0.00505(16) -0.00487(15)

loop_
_atom_type_symbol
_atom_type_description
_atom_type_scat_dispersion_real
_atom_type_scat_dispersion_imag
_atom_type_scat_source
C C 0.0033 0.0016 'International Tables Vol C Tables 4.2.6.8 and 6.1.1.4'
H H 0.0000 0.0000 'International Tables Vol C Tables 4.2.6.8 and 6.1.1.4'
N N 0.0061 0.0033 'International Tables Vol C Tables 4.2.6.8 and 6.1.1.4'
P P 0.1023 0.0942 'International Tables Vol C Tables 4.2.6.8 and 6.1.1.4'
Cl Cl 0.1484 0.1585 'International Tables Vol C Tables 4.2.6.8 and 6.1.1.4'

loop_
_geom_angle_atom_site_label_1
_geom_angle_atom_site_label_2
_geom_angle_atom_site_label_3
_geom_angle
N4 C1 C2 114.59(12)
N4 C1 H1A 108.6
C2 C1 H1A 108.6
N4 C1 H1B 108.6
C2 C1 H1B 108.6
H1A C1 H1B 107.6
C3 C2 C7 119.06(14)
C3 C2 C1 120.48(14)
C7 C2 C1 120.41(14)
C2 C3 C4 120.54(15)
C2 C3 H3 119.7
C4 C3 H3 119.7
C5 C4 C3 120.12(15)
C5 C4 H4 119.9
C3 C4 H4 119.9
C4 C5 C6 119.65(15)
C4 C5 H5 120.2
C6 C5 H5 120.2
C5 C6 C7 120.22(16)
C5 C6 H6 119.9
C7 C6 H6 119.9
C6 C7 C2 120.41(15)
C6 C7 H7 119.8
C2 C7 H7 119.8
N4 C8 C9 111.37(12)
N4 C8 H8A 109.4
C9 C8 H8A 109.4
N4 C8 H8B 109.4
C9 C8 H8B 109.4
H8A C8 H8B 108.0
C10 C9 C14 118.90(14)
C10 C9 C8 120.55(14)
C14 C9 C8 120.51(14)
C9 C10 C11 120.50(15)
C9 C10 H10 119.7
C11 C10 H10 119.7
C12 C11 C10 120.29(15)
C12 C11 H11 119.9
C10 C11 H11 119.9
C11 C12 C13 119.59(15)
C11 C12 H12 120.2
C13 C12 H12 120.2
C14 C13 C12 120.26(15)
C14 C13 H13 119.9
C12 C13 H13 119.9
C13 C14 C9 120.44(15)
C13 C14 H14 119.8
C9 C14 H14 119.8
N5 C15 C16 114.86(12)
N5 C15 H15A 108.6
C16 C15 H15A 108.6
N5 C15 H15B 108.6
C16 C15 H15B 108.6
H15A C15 H15B 107.5
C21 C16 C17 118.97(15)
C21 C16 C15 120.89(14)
C17 C16 C15 120.07(14)
C18 C17 C16 120.66(17)
C18 C17 H17 119.7
C16 C17 H17 119.7
C17 C18 C19 119.99(17)
C17 C18 H18 120.0
C19 C18 H18 120.0
C20 C19 C18 120.09(16)
C20 C19 H19 120.0
C18 C19 H19 120.0
C19 C20 C21 120.05(17)
C19 C20 H20 120.0
C21 C20 H20 120.0
C16 C21 C20 120.23(16)
C16 C21 H21 119.9
C20 C21 H21 119.9
N5 C22 C23 112.22(13)
N5 C22 H22A 109.2
C23 C22 H22A 109.2
N5 C22 H22B 109.2
C23 C22 H22B 109.2
H22A C22 H22B 107.9
C28 C23 C24 119.18(16)
C28 C23 C22 120.21(14)
C24 C23 C22 120.60(15)
C23 C24 C25 120.10(18)
C23 C24 H24 119.9
C25 C24 H24 119.9
C26 C25 C24 120.21(18)
C26 C25 H25 119.9
C24 C25 H25 119.9
C25 C26 C27 120.02(18)
C25 C26 H26 120.0
C27 C26 H26 120.0
C26 C27 C28 120.00(19)
C26 C27 H27 120.0
C28 C27 H27 120.0
C27 C28 C23 120.47(17)
C27 C28 H28 119.8
C23 C28 H28 119.8
C34 C29 C30 119.56(15)
C34 C29 P3 120.93(12)
C30 C29 P3 119.51(12)
C31 C30 C29 119.84(16)
C31 C30 H30 120.1
C29 C30 H30 120.1
C32 C31 C30 120.46(16)
C32 C31 H31 119.8
C30 C31 H31 119.8
C33 C32 C31 119.88(16)
C33 C32 H32 120.1
C31 C32 H32 120.1
C32 C33 C34 120.14(17)
C32 C33 H33 119.9
C34 C33 H33 119.9
C29 C34 C33 120.12(16)
C29 C34 H34 119.9
C33 C34 H34 119.9
C36 C35 C40 119.45(14)
C36 C35 P3 120.00(12)
C40 C35 P3 120.42(12)
C35 C36 C37 120.16(16)
C35 C36 H36 119.9
C37 C36 H36 119.9
C38 C37 C36 119.89(17)
C38 C37 H37 120.1
C36 C37 H37 120.1
C39 C38 C37 120.34(16)
C39 C38 H38 119.8
C37 C38 H38 119.8
C38 C39 C40 120.06(15)
C38 C39 H39 120.0
C40 C39 H39 120.0
C39 C40 C35 120.09(15)
C39 C40 H40 120.0
C35 C40 H40 120.0
P2 N1 P1 119.94(8)
P2 N2 P3 121.83(8)
P1 N3 P3 122.05(8)
C1 N4 C8 116.40(12)
C1 N4 P1 124.05(10)
C8 N4 P1 119.54(10)
C22 N5 C15 115.92(12)
C22 N5 P2 119.38(10)
C15 N5 P2 123.76(10)
N3 P1 N1 119.39(7)
N3 P1 N4 112.03(7)
N1 P1 N4 108.61(7)
N3 P1 Cl1 104.26(5)
N1 P1 Cl1 106.89(5)
N4 P1 Cl1 104.39(5)
N2 P2 N1 119.41(7)
N2 P2 N5 111.26(7)
N1 P2 N5 109.45(7)
N2 P2 Cl2 104.69(5)
N1 P2 Cl2 106.29(5)
N5 P2 Cl2 104.45(5)
N2 P3 N3 116.72(7)
N2 P3 C29 109.43(7)
N3 P3 C29 107.50(7)
N2 P3 C35 107.86(7)
N3 P3 C35 109.08(7)
C29 P3 C35 105.72(7)

loop_
_geom_bond_atom_site_label_1
_geom_bond_atom_site_label_2
_geom_bond_distance
C1 N4 1.4674(18)
C1 C2 1.515(2)
C1 H1A 0.9900
C1 H1B 0.9900
C2 C3 1.390(2)
C2 C7 1.391(2)
C3 C4 1.393(2)
C3 H3 0.9500
C4 C5 1.383(2)
C4 H4 0.9500
C5 C6 1.389(2)
C5 H5 0.9500
C6 C7 1.390(2)
C6 H6 0.9500
C7 H7 0.9500
C8 N4 1.4738(19)
C8 C9 1.511(2)
C8 H8A 0.9900
C8 H8B 0.9900
C9 C10 1.390(2)
C9 C14 1.394(2)
C10 C11 1.390(2)
C10 H10 0.9500
C11 C12 1.382(2)
C11 H11 0.9500
C12 C13 1.388(2)
C12 H12 0.9500
C13 C14 1.387(2)
C13 H13 0.9500
C14 H14 0.9500
C15 N5 1.4729(18)
C15 C16 1.513(2)
C15 H15A 0.9900
C15 H15B 0.9900
C16 C21 1.389(2)
C16 C17 1.392(2)
C17 C18 1.384(2)
C17 H17 0.9500
C18 C19 1.383(3)
C18 H18 0.9500
C19 C20 1.379(3)
C19 H19 0.9500
C20 C21 1.396(2)
C20 H20 0.9500
C21 H21 0.9500
C22 N5 1.4657(19)
C22 C23 1.513(2)
C22 H22A 0.9900
C22 H22B 0.9900
C23 C28 1.391(2)
C23 C24 1.391(2)
C24 C25 1.394(3)
C24 H24 0.9500
C25 C26 1.381(3)
C25 H25 0.9500
C26 C27 1.383(3)
C26 H26 0.9500
C27 C28 1.389(2)
C27 H27 0.9500
C28 H28 0.9500
C29 C34 1.384(2)
C29 C30 1.395(2)
C29 P3 1.7989(15)
C30 C31 1.386(2)
C30 H30 0.9500
C31 C32 1.380(3)
C31 H31 0.9500
C32 C33 1.380(3)
C32 H32 0.9500
C33 C34 1.392(2)
C33 H33 0.9500
C34 H34 0.9500
C35 C36 1.388(2)
C35 C40 1.394(2)
C35 P3 1.8017(15)
C36 C37 1.389(2)
C36 H36 0.9500
C37 C38 1.383(2)
C37 H37 0.9500
C38 C39 1.377(2)
C38 H38 0.9500
C39 C40 1.387(2)
C39 H39 0.9500
C40 H40 0.9500
N1 P2 1.5873(13)
N1 P1 1.5875(13)
N2 P2 1.5791(13)
N2 P3 1.6015(13)
N3 P1 1.5784(13)
N3 P3 1.6044(13)
N4 P1 1.6292(13)
N5 P2 1.6276(12)
P1 Cl1 2.0599(5)
P2 Cl2 2.0522(5)

loop_
_geom_torsion_atom_site_label_1
_geom_torsion_atom_site_label_2
_geom_torsion_atom_site_label_3
_geom_torsion_atom_site_label_4
_geom_torsion
N4 C1 C2 C3 115.19(16)
N4 C1 C2 C7 -67.43(19)
C7 C2 C3 C4 0.4(2)
C1 C2 C3 C4 177.80(14)
C2 C3 C4 C5 -1.0(2)
C3 C4 C5 C6 0.8(3)
C4 C5 C6 C7 0.0(3)
C5 C6 C7 C2 -0.7(3)
C3 C2 C7 C6 0.5(2)
C1 C2 C7 C6 -176.96(15)
N4 C8 C9 C10 103.41(16)
N4 C8 C9 C14 -74.34(18)
C14 C9 C10 C11 1.4(2)
C8 C9 C10 C11 -176.35(14)
C9 C10 C11 C12 -0.4(2)
C10 C11 C12 C13 -0.9(3)
C11 C12 C13 C14 1.0(3)
C12 C13 C14 C9 0.1(3)
C10 C9 C14 C13 -1.3(2)
C8 C9 C14 C13 176.50(15)
N5 C15 C16 C21 111.20(16)
N5 C15 C16 C17 -71.66(19)
C21 C16 C17 C18 0.5(2)
C15 C16 C17 C18 -176.68(15)
C16 C17 C18 C19 0.4(3)
C17 C18 C19 C20 -0.8(3)
C18 C19 C20 C21 0.2(3)
C17 C16 C21 C20 -1.0(2)
C15 C16 C21 C20 176.13(14)
C19 C20 C21 C16 0.7(2)
N5 C22 C23 C28 -55.11(19)
N5 C22 C23 C24 125.92(16)
C28 C23 C24 C25 -0.4(3)
C22 C23 C24 C25 178.60(16)
C23 C24 C25 C26 0.0(3)
C24 C25 C26 C27 0.2(3)
C25 C26 C27 C28 -0.2(3)
C26 C27 C28 C23 -0.2(3)
C24 C23 C28 C27 0.5(3)
C22 C23 C28 C27 -178.53(15)
C34 C29 C30 C31 0.2(2)
P3 C29 C30 C31 -179.43(13)
C29 C30 C31 C32 0.3(3)
C30 C31 C32 C33 -0.8(3)
C31 C32 C33 C34 0.8(3)
C30 C29 C34 C33 -0.2(3)
P3 C29 C34 C33 179.39(15)
C32 C33 C34 C29 -0.3(3)
C40 C35 C36 C37 0.2(3)
P3 C35 C36 C37 176.12(16)
C35 C36 C37 C38 0.0(3)
C36 C37 C38 C39 0.0(3)
C37 C38 C39 C40 -0.3(3)
C38 C39 C40 C35 0.6(3)
C36 C35 C40 C39 -0.5(2)
P3 C35 C40 C39 -176.40(13)
C2 C1 N4 C8 -72.48(16)
C2 C1 N4 P1 108.54(14)
C9 C8 N4 C1 -66.69(16)
C9 C8 N4 P1 112.34(13)
C23 C22 N5 C15 -62.85(17)
C23 C22 N5 P2 127.84(12)
C16 C15 N5 C22 -67.50(17)
C16 C15 N5 P2 101.28(15)
P3 N3 P1 N1 0.40(13)
P3 N3 P1 N4 -128.14(9)
P3 N3 P1 Cl1 119.56(8)
P2 N1 P1 N3 5.63(13)
P2 N1 P1 N4 135.72(9)
P2 N1 P1 Cl1 -112.17(8)
C1 N4 P1 N3 133.60(12)
C8 N4 P1 N3 -45.35(13)
C1 N4 P1 N1 -0.42(14)
C8 N4 P1 N1 -179.37(11)
C1 N4 P1 Cl1 -114.18(11)
C8 N4 P1 Cl1 66.87(11)
P3 N2 P2 N1 8.10(14)
P3 N2 P2 N5 -120.92(10)
P3 N2 P2 Cl2 126.82(8)
P1 N1 P2 N2 -9.80(13)
P1 N1 P2 N5 120.03(9)
P1 N1 P2 Cl2 -127.70(8)
C22 N5 P2 N2 -50.11(13)
C15 N5 P2 N2 141.48(12)
C22 N5 P2 N1 175.77(11)
C15 N5 P2 N1 7.35(14)
C22 N5 P2 Cl2 62.30(12)
C15 N5 P2 Cl2 -106.11(12)
P2 N2 P3 N3 -2.14(13)
P2 N2 P3 C29 120.17(10)
P2 N2 P3 C35 -125.28(10)
P1 N3 P3 N2 -2.15(13)
P1 N3 P3 C29 -125.46(9)
P1 N3 P3 C35 120.36(9)
C34 C29 P3 N2 -130.14(14)
C30 C29 P3 N2 49.44(14)
C34 C29 P3 N3 -2.48(15)
C30 C29 P3 N3 177.10(12)
C34 C29 P3 C35 113.94(14)
C30 C29 P3 C35 -66.48(14)
C36 C35 P3 N2 21.31(16)
C40 C35 P3 N2 -162.84(12)
C36 C35 P3 N3 -106.38(15)
C40 C35 P3 N3 69.48(14)
C36 C35 P3 C29 138.29(14)
C40 C35 P3 C29 -45.86(14)
